data_7200666
loop_
_publ_author_name
'Lin, Xiao-Ming'
'Fang, Hua-Cai'
'Zhou, Zheng-Yuan'
'Chen, Li'
'Zhao, Jing-Wei'
'Zhu, Shi-Zheng'
'Cai, Yue-Peng'

_publ_section_title
;
 Temperature- and solvent-controlled dimensionality in a zinc
 6-(1H-benzoimidazol-2-yl)pyridinecarboxylate system
;
_journal_issue 5
_journal_name_full CrystEngComm
_journal_page_first 847
_journal_paper_doi 10.1039/b819800d
_journal_volume 11
_journal_year 2009
_chemical_formula_moiety 'C14 H9 N3 O4 Zn, 2(H2 O)'
_chemical_formula_sum 'C14 H13 N3 O6 Zn'
_chemical_formula_weight 384.64
_chemical_name_systematic
;
?
;
_space_group_IT_number 14
_symmetry_cell_setting monoclinic
_symmetry_space_group_name_Hall '-P 2ybc'
_symmetry_space_group_name_H-M 'P 1 21/c 1'
_atom_sites_solution_hydrogens geom
_atom_sites_solution_primary direct
_atom_sites_solution_secondary difmap
_audit_creation_method SHELXL-97
_cell_angle_alpha 90.00
_cell_angle_beta 102.8870(10)
_cell_angle_gamma 90.00
_cell_formula_units_Z 4
_cell_length_a 10.50990(10)
_cell_length_b 7.34280(10)
_cell_length_c 20.1198(3)
_cell_measurement_reflns_used 4527
_cell_measurement_temperature 298(2)
_cell_measurement_theta_max 28.10
_cell_measurement_theta_min 2.53
_cell_volume 1513.58(3)
_computing_cell_refinement 'Bruker SMART'
_computing_data_collection 'Bruker SMART'
_computing_data_reduction 'Bruker SAINT'
_computing_molecular_graphics 'Bruker SHELXTL'
_computing_publication_material 'Bruker SHELXTL'
_computing_structure_refinement 'SHELXL-97 (Sheldrick, 1997)'
_computing_structure_solution 'SHELXS-97 (Sheldrick, 1990)'
_diffrn_ambient_temperature 298(2)
_diffrn_measured_fraction_theta_full 0.999
_diffrn_measured_fraction_theta_max 0.999
_diffrn_measurement_device_type 'CCD area detector'
_diffrn_measurement_method 'phi and omega scans'
_diffrn_radiation_monochromator graphite
_diffrn_radiation_source 'fine-focus sealed tube'
_diffrn_radiation_type MoK\a
_diffrn_radiation_wavelength 0.71073
_diffrn_reflns_av_R_equivalents 0.0226
_diffrn_reflns_av_sigmaI/netI 0.0213
_diffrn_reflns_limit_h_max 12
_diffrn_reflns_limit_h_min -12
_diffrn_reflns_limit_k_max 8
_diffrn_reflns_limit_k_min -8
_diffrn_reflns_limit_l_max 24
_diffrn_reflns_limit_l_min -24
_diffrn_reflns_number 9522
_diffrn_reflns_theta_full 25.24
_diffrn_reflns_theta_max 25.24
_diffrn_reflns_theta_min 2.53
_exptl_absorpt_coefficient_mu 1.660
_exptl_absorpt_correction_T_max 0.7432
_exptl_absorpt_correction_T_min 0.7013
_exptl_absorpt_correction_type multi-scan
_exptl_absorpt_process_details 'SADABS (Sheldrick, 1996)'
_exptl_crystal_colour colorless
_exptl_crystal_density_diffrn 1.688
_exptl_crystal_density_method 'not measured'
_exptl_crystal_description block
_exptl_crystal_F_000 784
_exptl_crystal_size_max 0.23
_exptl_crystal_size_mid 0.21
_exptl_crystal_size_min 0.19
_refine_diff_density_max 0.392
_refine_diff_density_min -0.335
_refine_diff_density_rms 0.063
_refine_ls_extinction_method none
_refine_ls_goodness_of_fit_ref 1.048
_refine_ls_hydrogen_treatment mixed
_refine_ls_matrix_type full
_refine_ls_number_parameters 229
_refine_ls_number_reflns 2736
_refine_ls_number_restraints 6
_refine_ls_restrained_S_all 1.046
_refine_ls_R_factor_all 0.0347
_refine_ls_R_factor_gt 0.0303
_refine_ls_shift/su_max 0.001
_refine_ls_shift/su_mean 0.000
_refine_ls_structure_factor_coef Fsqd
_refine_ls_weighting_details 'calc w=1/[\s^2^(Fo^2^)+(0.0393P)^2^+1.5859P] where P=(Fo^2^+2Fc^2^)/3'
_refine_ls_weighting_scheme calc
_refine_ls_wR_factor_gt 0.0803
_refine_ls_wR_factor_ref 0.0831
_reflns_number_gt 2431
_reflns_number_total 2736
_reflns_threshold_expression >2sigma(I)
_cod_data_source_file b819800d.txt
_cod_data_source_block c2
_cod_depositor_comments
;
The following automatic conversions were performed:
'_symmetry_cell_setting' value 'Monoclinic' changed to 'monoclinic'
according to '/home/saulius/struct/CIF-dictionaries/cif_core.dic'
dictionary named 'cif_core.dic' version 2.4.1 from 2010-06-29.

Automatic conversion script
Id: cif_fix_enum 1527 2010-12-29 10:47:43Z saulius 
;
_cod_original_sg_symbol_H-M P2(1)/c
_cod_database_code 7200666

loop_
_symmetry_equiv_pos_as_xyz
'x, y, z'
'-x, y+1/2, -z+1/2'
'-x, -y, -z'
'x, -y-1/2, z-1/2'

loop_
_atom_site_label
_atom_site_type_symbol
_atom_site_fract_x
_atom_site_fract_y
_atom_site_fract_z
_atom_site_U_iso_or_equiv
_atom_site_adp_type
_atom_site_occupancy
_atom_site_symmetry_multiplicity
_atom_site_calc_flag
_atom_site_refinement_flags
_atom_site_disorder_assembly
_atom_site_disorder_group
Zn1 Zn 0.55912(3) 0.44989(4) 0.158070(14) 0.03217(12) Uani 1 1 d . . .
O1 O 0.52225(17) 0.5915(3) 0.23879(9) 0.0367(4) Uani 1 1 d . . .
O2 O 0.35684(18) 0.6948(3) 0.28156(9) 0.0388(4) Uani 1 1 d . . .
O3 O 0.72880(18) 0.5452(3) 0.16113(9) 0.0393(5) Uani 1 1 d . . .
O4 O 0.91705(19) 0.6521(3) 0.21736(11) 0.0525(6) Uani 1 1 d . . .
O1W O 0.1121(2) 0.6618(4) 0.33408(11) 0.0550(6) Uani 1 1 d D . .
H1WA H 0.0456(17) 0.666(6) 0.3018(12) 0.083 Uiso 1 1 d D . .
H1WB H 0.1822(16) 0.698(6) 0.3251(16) 0.083 Uiso 1 1 d D . .
O2W O 0.1192(2) 0.1562(3) 0.90819(11) 0.0547(6) Uani 1 1 d D . .
H2WB H 0.118(4) 0.051(2) 0.8914(17) 0.082 Uiso 1 1 d D . .
H2WA H 0.104(4) 0.242(3) 0.8796(14) 0.082 Uiso 1 1 d D . .
N1 N 0.52561(19) 0.3284(3) 0.06457(10) 0.0275(4) Uani 1 1 d . . .
N2 N 0.3731(2) 0.2216(3) -0.02187(10) 0.0311(5) Uani 1 1 d . . .
H2 H 0.2973 0.1926 -0.0457 0.037 Uiso 1 1 calc R . .
N3 N 0.3712(2) 0.4283(3) 0.13946(10) 0.0280(5) Uani 1 1 d . . .
C1 C 0.4027(3) 0.6047(4) 0.24033(12) 0.0316(6) Uani 1 1 d . . .
C2 C 0.3091(3) 0.5021(4) 0.18354(13) 0.0313(6) Uani 1 1 d . . .
C3 C 0.1756(3) 0.4909(5) 0.17309(15) 0.0440(7) Uani 1 1 d . . .
H3 H 0.1319 0.5405 0.2042 0.053 Uiso 1 1 calc R . .
C4 C 0.1079(3) 0.4035(5) 0.11470(16) 0.0494(8) Uani 1 1 d . . .
H4 H 0.0177 0.3920 0.1071 0.059 Uiso 1 1 calc R . .
C5 C 0.1725(3) 0.3330(4) 0.06753(14) 0.0410(7) Uani 1 1 d . . .
H5 H 0.1274 0.2771 0.0278 0.049 Uiso 1 1 calc R . .
C6 C 0.3075(2) 0.3495(3) 0.08207(12) 0.0296(5) Uani 1 1 d . . .
C7 C 0.3992(2) 0.2971(3) 0.04021(12) 0.0280(5) Uani 1 1 d . . .
C8 C 0.4909(3) 0.1990(3) -0.04040(12) 0.0313(6) Uani 1 1 d . . .
C9 C 0.5226(3) 0.1252(4) -0.09807(13) 0.0387(6) Uani 1 1 d . . .
H9 H 0.4586 0.0819 -0.1343 0.046 Uiso 1 1 calc R . .
C10 C 0.6528(3) 0.1187(4) -0.09946(15) 0.0441(7) Uani 1 1 d . . .
H10 H 0.6775 0.0692 -0.1372 0.053 Uiso 1 1 calc R . .
C11 C 0.7493(3) 0.1855(4) -0.04489(15) 0.0440(7) Uani 1 1 d . . .
H11 H 0.8364 0.1795 -0.0476 0.053 Uiso 1 1 calc R . .
C12 C 0.7183(3) 0.2594(4) 0.01247(14) 0.0371(6) Uani 1 1 d . . .
H12 H 0.7827 0.3033 0.0484 0.044 Uiso 1 1 calc R . .
C13 C 0.5873(2) 0.2659(3) 0.01455(12) 0.0290(5) Uani 1 1 d . . .
C14 C 0.8136(3) 0.5752(4) 0.21451(15) 0.0426(7) Uani 1 1 d . . .
H14 H 0.7959 0.5353 0.2554 0.051 Uiso 1 1 calc R . .

loop_
_atom_site_aniso_label
_atom_site_aniso_U_11
_atom_site_aniso_U_22
_atom_site_aniso_U_33
_atom_site_aniso_U_23
_atom_site_aniso_U_13
_atom_site_aniso_U_12
Zn1 0.02712(18) 0.0405(2) 0.02718(18) -0.00240(13) 0.00237(12) -0.00203(13)
O1 0.0298(10) 0.0495(11) 0.0290(9) -0.0074(8) 0.0025(7) -0.0006(8)
O2 0.0372(10) 0.0475(11) 0.0321(9) -0.0112(9) 0.0084(8) -0.0024(9)
O3 0.0285(9) 0.0551(13) 0.0330(10) -0.0016(9) 0.0040(8) -0.0102(9)
O4 0.0299(10) 0.0710(16) 0.0514(13) -0.0003(11) -0.0018(9) -0.0109(10)
O1W 0.0457(12) 0.0688(16) 0.0457(12) -0.0013(12) -0.0003(10) -0.0050(12)
O2W 0.0578(14) 0.0578(14) 0.0417(12) -0.0002(11) -0.0033(11) -0.0098(12)
N1 0.0283(10) 0.0297(11) 0.0228(10) 0.0007(8) 0.0022(8) -0.0018(9)
N2 0.0335(11) 0.0312(11) 0.0251(10) -0.0014(9) -0.0009(9) -0.0056(9)
N3 0.0262(10) 0.0310(11) 0.0252(10) -0.0002(9) 0.0022(8) -0.0019(9)
C1 0.0329(14) 0.0365(14) 0.0248(12) 0.0019(11) 0.0051(11) -0.0009(11)
C2 0.0309(13) 0.0354(14) 0.0274(13) 0.0011(11) 0.0063(11) -0.0014(11)
C3 0.0336(15) 0.0611(19) 0.0402(16) -0.0099(14) 0.0144(13) -0.0054(14)
C4 0.0262(14) 0.071(2) 0.0512(18) -0.0098(16) 0.0095(13) -0.0132(14)
C5 0.0320(14) 0.0518(18) 0.0369(14) -0.0075(13) 0.0030(12) -0.0109(13)
C6 0.0301(13) 0.0292(13) 0.0282(12) 0.0009(10) 0.0034(10) -0.0037(11)
C7 0.0308(13) 0.0268(12) 0.0241(12) 0.0005(10) 0.0016(10) -0.0039(10)
C8 0.0398(14) 0.0263(13) 0.0265(12) 0.0039(10) 0.0045(11) -0.0004(11)
C9 0.0550(18) 0.0344(15) 0.0250(13) 0.0006(11) 0.0051(12) -0.0004(13)
C10 0.064(2) 0.0370(15) 0.0358(15) 0.0033(13) 0.0200(14) 0.0082(14)
C11 0.0475(17) 0.0423(17) 0.0467(17) 0.0095(14) 0.0203(14) 0.0092(14)
C12 0.0345(14) 0.0408(16) 0.0349(14) 0.0062(12) 0.0056(11) 0.0021(12)
C13 0.0362(13) 0.0267(13) 0.0234(12) 0.0042(10) 0.0048(10) -0.0002(11)
C14 0.0337(15) 0.0554(19) 0.0361(15) 0.0022(13) 0.0025(12) -0.0061(14)

loop_
_atom_type_symbol
_atom_type_description
_atom_type_scat_dispersion_real
_atom_type_scat_dispersion_imag
_atom_type_scat_source
C C 0.0033 0.0016 'International Tables Vol C Tables 4.2.6.8 and 6.1.1.4'
H H 0.0000 0.0000 'International Tables Vol C Tables 4.2.6.8 and 6.1.1.4'
N N 0.0061 0.0033 'International Tables Vol C Tables 4.2.6.8 and 6.1.1.4'
O O 0.0106 0.0060 'International Tables Vol C Tables 4.2.6.8 and 6.1.1.4'
Zn Zn 0.2839 1.4301 'International Tables Vol C Tables 4.2.6.8 and 6.1.1.4'

loop_
_geom_angle_atom_site_label_1
_geom_angle_atom_site_label_2
_geom_angle_atom_site_label_3
_geom_angle
_geom_angle_site_symmetry_1
_geom_angle_site_symmetry_3
_geom_angle_publ_flag
O3 Zn1 N3 161.02(9) . . ?
O3 Zn1 O1 97.46(8) . . ?
N3 Zn1 O1 80.12(8) . . ?
O3 Zn1 N1 99.12(8) . . ?
N3 Zn1 N1 80.02(8) . . ?
O1 Zn1 N1 159.04(8) . . ?
O3 Zn1 O2 92.05(8) . 2_645 ?
N3 Zn1 O2 106.91(8) . 2_645 ?
O1 Zn1 O2 96.53(7) . 2_645 ?
N1 Zn1 O2 95.61(7) . 2_645 ?
C1 O1 Zn1 115.11(16) . . ?
O2 O2 C1 0(10) 1 . ?
O2 O2 Zn1 0(10) 1 2_655 ?
C1 O2 Zn1 128.86(17) . 2_655 ?
C14 O3 Zn1 125.07(19) . . ?
H1WA O1W H1WB 116.1(15) . . ?
H2WB O2W H2WA 115.4(14) . . ?
C7 N1 C13 105.4(2) . . ?
C7 N1 Zn1 111.61(16) . . ?
C13 N1 Zn1 143.02(17) . . ?
C7 N2 C8 107.0(2) . . ?
C7 N2 H2 126.5 . . ?
C8 N2 H2 126.5 . . ?
C2 N3 C6 122.0(2) . . ?
C2 N3 Zn1 118.03(17) . . ?
C6 N3 Zn1 119.88(17) . . ?
O2 C1 O2 0.00(16) 1 . ?
O2 C1 O1 126.4(2) 1 . ?
O2 C1 O1 126.4(2) . . ?
O2 C1 C2 118.8(2) 1 . ?
O2 C1 C2 118.8(2) . . ?
O1 C1 C2 114.8(2) . . ?
N3 C2 C3 120.7(2) . . ?
N3 C2 C1 111.7(2) . . ?
C3 C2 C1 127.5(2) . . ?
C2 C3 C4 118.1(3) . . ?
C2 C3 H3 120.9 . . ?
C4 C3 H3 120.9 . . ?
C5 C4 C3 121.0(3) . . ?
C5 C4 H4 119.5 . . ?
C3 C4 H4 119.5 . . ?
C4 C5 C6 117.2(3) . . ?
C4 C5 H5 121.4 . . ?
C6 C5 H5 121.4 . . ?
N3 C6 C5 120.9(2) . . ?
N3 C6 C7 110.2(2) . . ?
C5 C6 C7 128.9(2) . . ?
N1 C7 N2 113.3(2) . . ?
N1 C7 C6 118.3(2) . . ?
N2 C7 C6 128.4(2) . . ?
N2 C8 C9 132.1(2) . . ?
N2 C8 C13 106.1(2) . . ?
C9 C8 C13 121.8(2) . . ?
C10 C9 C8 117.1(3) . . ?
C10 C9 H9 121.4 . . ?
C8 C9 H9 121.4 . . ?
C9 C10 C11 121.3(3) . . ?
C9 C10 H10 119.4 . . ?
C11 C10 H10 119.4 . . ?
C12 C11 C10 121.8(3) . . ?
C12 C11 H11 119.1 . . ?
C10 C11 H11 119.1 . . ?
C11 C12 C13 117.4(3) . . ?
C11 C12 H12 121.3 . . ?
C13 C12 H12 121.3 . . ?
C12 C13 N1 131.2(2) . . ?
C12 C13 C8 120.6(2) . . ?
N1 C13 C8 108.2(2) . . ?
O4 C14 O3 125.5(3) . . ?
O4 C14 H14 117.3 . . ?
O3 C14 H14 117.3 . . ?

loop_
_geom_bond_atom_site_label_1
_geom_bond_atom_site_label_2
_geom_bond_distance
_geom_bond_site_symmetry_2
_geom_bond_publ_flag
Zn1 O3 1.9040(18) . ?
Zn1 N3 1.933(2) . ?
Zn1 O1 2.0370(18) . ?
Zn1 N1 2.040(2) . ?
Zn1 O2 2.2993(19) 2_645 ?
O1 C1 1.267(3) . ?
O2 O2 0.000(5) 1 ?
O2 C1 1.239(3) . ?
O2 Zn1 2.2993(19) 2_655 ?
O3 C14 1.253(3) . ?
O4 C14 1.215(3) . ?
O1W H1WA 0.842(10) . ?
O1W H1WB 0.840(10) . ?
O2W H2WB 0.843(10) . ?
O2W H2WA 0.845(10) . ?
N1 C7 1.329(3) . ?
N1 C13 1.391(3) . ?
N2 C7 1.338(3) . ?
N2 C8 1.380(3) . ?
N2 H2 0.8600 . ?
N3 C2 1.328(3) . ?
N3 C6 1.331(3) . ?
C1 O2 1.239(3) 1 ?
C1 C2 1.529(4) . ?
C2 C3 1.374(4) . ?
C3 C4 1.388(4) . ?
C3 H3 0.9300 . ?
C4 C5 1.385(4) . ?
C4 H4 0.9300 . ?
C5 C6 1.388(4) . ?
C5 H5 0.9300 . ?
C6 C7 1.466(4) . ?
C8 C9 1.387(4) . ?
C8 C13 1.411(3) . ?
C9 C10 1.375(4) . ?
C9 H9 0.9300 . ?
C10 C11 1.406(4) . ?
C10 H10 0.9300 . ?
C11 C12 1.378(4) . ?
C11 H11 0.9300 . ?
C12 C13 1.388(4) . ?
C12 H12 0.9300 . ?
C14 H14 0.9300 . ?

loop_
_geom_hbond_atom_site_label_D
_geom_hbond_atom_site_label_H
_geom_hbond_atom_site_label_A
_geom_hbond_distance_DH
_geom_hbond_distance_HA
_geom_hbond_distance_DA
_geom_hbond_angle_DHA
_geom_hbond_site_symmetry_A
O1W H1WA O4 0.842(10) 1.923(13) 2.752(3) 168(3) 1_455
O1W H1WB O2 0.840(10) 2.204(19) 3.001(3) 158(4) 1
O2W H2WB O1W 0.843(10) 1.934(14) 2.762(3) 167(3) 4_566
O2W H2WA O4 0.845(10) 2.07(2) 2.842(3) 153(3) 3_666
O2W H2WA O3 0.845(10) 2.61(3) 3.209(3) 129(4) 3_666
N2 H2 O2W 0.86 1.91 2.767(3) 171.6 1_554

loop_
_geom_torsion_atom_site_label_1
_geom_torsion_atom_site_label_2
_geom_torsion_atom_site_label_3
_geom_torsion_atom_site_label_4
_geom_torsion
_geom_torsion_site_symmetry_1
_geom_torsion_site_symmetry_2
_geom_torsion_site_symmetry_3
_geom_torsion_site_symmetry_4
_geom_torsion_publ_flag
O3 Zn1 O1 C1 159.78(19) . . . . ?
N3 Zn1 O1 C1 -1.18(19) . . . . ?
N1 Zn1 O1 C1 17.7(3) . . . . ?
O2 Zn1 O1 C1 -107.28(19) 2_645 . . . ?
N3 Zn1 O3 C14 121.2(3) . . . . ?
O1 Zn1 O3 C14 39.9(3) . . . . ?
N1 Zn1 O3 C14 -153.0(2) . . . . ?
O2 Zn1 O3 C14 -56.9(2) 2_645 . . . ?
O3 Zn1 N1 C7 -161.16(17) . . . . ?
N3 Zn1 N1 C7 -0.39(17) . . . . ?
O1 Zn1 N1 C7 -19.3(3) . . . . ?
O2 Zn1 N1 C7 105.84(17) 2_645 . . . ?
O3 Zn1 N1 C13 17.6(3) . . . . ?
N3 Zn1 N1 C13 178.3(3) . . . . ?
O1 Zn1 N1 C13 159.4(2) . . . . ?
O2 Zn1 N1 C13 -75.4(3) 2_645 . . . ?
O3 Zn1 N3 C2 -86.0(3) . . . . ?
O1 Zn1 N3 C2 -1.77(19) . . . . ?
N1 Zn1 N3 C2 -175.0(2) . . . . ?
O2 Zn1 N3 C2 92.11(19) 2_645 . . . ?
O3 Zn1 N3 C6 90.6(3) . . . . ?
O1 Zn1 N3 C6 174.8(2) . . . . ?
N1 Zn1 N3 C6 1.58(19) . . . . ?
O2 Zn1 N3 C6 -91.30(19) 2_645 . . . ?
Zn1 O2 C1 O2 0(5) 2_655 . . 1 ?
O2 O2 C1 O1 0.0(4) 1 . . . ?
Zn1 O2 C1 O1 26.2(4) 2_655 . . . ?
O2 O2 C1 C2 0.0(3) 1 . . . ?
Zn1 O2 C1 C2 -151.74(18) 2_655 . . . ?
Zn1 O1 C1 O2 -174.5(2) . . . 1 ?
Zn1 O1 C1 O2 -174.5(2) . . . . ?
Zn1 O1 C1 C2 3.5(3) . . . . ?
C6 N3 C2 C3 3.6(4) . . . . ?
Zn1 N3 C2 C3 -179.9(2) . . . . ?
C6 N3 C2 C1 -172.6(2) . . . . ?
Zn1 N3 C2 C1 3.9(3) . . . . ?
O2 C1 C2 N3 173.4(2) 1 . . . ?
O2 C1 C2 N3 173.4(2) . . . . ?
O1 C1 C2 N3 -4.8(3) . . . . ?
O2 C1 C2 C3 -2.5(4) 1 . . . ?
O2 C1 C2 C3 -2.5(4) . . . . ?
O1 C1 C2 C3 179.3(3) . . . . ?
N3 C2 C3 C4 -1.2(5) . . . . ?
C1 C2 C3 C4 174.4(3) . . . . ?
C2 C3 C4 C5 -1.4(5) . . . . ?
C3 C4 C5 C6 1.6(5) . . . . ?
C2 N3 C6 C5 -3.3(4) . . . . ?
Zn1 N3 C6 C5 -179.8(2) . . . . ?
C2 N3 C6 C7 174.2(2) . . . . ?
Zn1 N3 C6 C7 -2.3(3) . . . . ?
C4 C5 C6 N3 0.7(4) . . . . ?
C4 C5 C6 C7 -176.3(3) . . . . ?
C13 N1 C7 N2 -0.8(3) . . . . ?
Zn1 N1 C7 N2 178.41(17) . . . . ?
C13 N1 C7 C6 -179.9(2) . . . . ?
Zn1 N1 C7 C6 -0.7(3) . . . . ?
C8 N2 C7 N1 0.5(3) . . . . ?
C8 N2 C7 C6 179.5(2) . . . . ?
N3 C6 C7 N1 1.9(3) . . . . ?
C5 C6 C7 N1 179.1(3) . . . . ?
N3 C6 C7 N2 -177.1(2) . . . . ?
C5 C6 C7 N2 0.1(5) . . . . ?
C7 N2 C8 C9 178.6(3) . . . . ?
C7 N2 C8 C13 0.0(3) . . . . ?
N2 C8 C9 C10 -178.1(3) . . . . ?
C13 C8 C9 C10 0.4(4) . . . . ?
C8 C9 C10 C11 -0.5(4) . . . . ?
C9 C10 C11 C12 0.3(5) . . . . ?
C10 C11 C12 C13 0.0(4) . . . . ?
C11 C12 C13 N1 178.9(3) . . . . ?
C11 C12 C13 C8 -0.1(4) . . . . ?
C7 N1 C13 C12 -178.3(3) . . . . ?
Zn1 N1 C13 C12 2.9(5) . . . . ?
C7 N1 C13 C8 0.8(3) . . . . ?
Zn1 N1 C13 C8 -178.0(2) . . . . ?
N2 C8 C13 C12 178.7(2) . . . . ?
C9 C8 C13 C12 -0.1(4) . . . . ?
N2 C8 C13 N1 -0.5(3) . . . . ?
C9 C8 C13 N1 -179.3(2) . . . . ?
Zn1 O3 C14 O4 -172.4(2) . . . . ?
